data_4506258
loop_
_publ_author_name
'Buvaylo, Elena A.'
'Nesterova, Oksana V.'
'Kokozay, Vladimir N.'
'Vassilyeva, Olga Yu.'
'Skelton, Brian W.'
'Bo\<ca, Roman'
'Nesterov, Dmytro S.'

_publ_section_title
;
 Discussion of Planarity of Molecular Structures Using Novel Pentanuclear
 Cu/Ni Complexes as an Example
;
_journal_issue 6
_journal_name_full 'Crystal Growth &amp; Design'
_journal_page_first 3200
_journal_paper_doi 10.1021/cg300353b
_journal_volume 12
_journal_year 2012
_chemical_formula_moiety 'C28 H60 Cu2 N10 Ni3 O6 S4'
_chemical_formula_sum 'C28 H60 Cu2 N10 Ni3 O6 S4'
_chemical_formula_weight 1064.31
_chemical_name_systematic
;
 ?
;
_space_group_IT_number 14
_symmetry_cell_setting monoclinic
_symmetry_space_group_name_Hall '-P 2yn'
_symmetry_space_group_name_H-M 'P 1 21/n 1'
_atom_sites_solution_hydrogens geom
_atom_sites_solution_primary direct
_atom_sites_solution_secondary difmap
_audit_creation_date 2012-02-25T17:20:01-00:00
_audit_creation_method 'WinGX routine CIF_UPDATE'
_cell_angle_alpha 90
_cell_angle_beta 99.436(9)
_cell_angle_gamma 90
_cell_formula_units_Z 2
_cell_length_a 12.033(4)
_cell_length_b 14.992(4)
_cell_length_c 12.409(4)
_cell_measurement_temperature 150(2)
_cell_volume 2208.3(12)
_computing_cell_refinement 'Siemens SAINT (Siemens, 1995)'
_computing_data_collection 'Siemens SMART (Siemens, 1995)'
_computing_data_reduction 'xtal ADDREF SORTRF'
_computing_molecular_graphics ORTEPII
_computing_publication_material WinGX
_computing_structure_refinement 'SHELXL-97 (Sheldrick, 2008)'
_computing_structure_solution SIR92
_diffrn_ambient_temperature 150(2)
_diffrn_measured_fraction_theta_full 0.999
_diffrn_measured_fraction_theta_max 0.989
_diffrn_measurement_device_type
;
 Bruker SMART CCD diffractometer

;
_diffrn_measurement_method '\w scans'
_diffrn_radiation_monochromator graphite
_diffrn_radiation_type MoK\a
_diffrn_radiation_wavelength 0.71073
_diffrn_reflns_av_R_equivalents 0.118
_diffrn_reflns_av_unetI/netI 0.1611
_diffrn_reflns_limit_h_max 16
_diffrn_reflns_limit_h_min -16
_diffrn_reflns_limit_k_max 20
_diffrn_reflns_limit_k_min -20
_diffrn_reflns_limit_l_max 17
_diffrn_reflns_limit_l_min -17
_diffrn_reflns_number 19246
_diffrn_reflns_theta_full 29
_diffrn_reflns_theta_max 29.39
_diffrn_reflns_theta_min 2.15
_exptl_absorpt_coefficient_mu 2.441
_exptl_absorpt_correction_T_max 1.000
_exptl_absorpt_correction_T_min 0.756
_exptl_absorpt_correction_type multi-scan
_exptl_absorpt_process_details
;
SADABS; Sheldrick, 1996
;
_exptl_crystal_colour dark_blue
_exptl_crystal_density_diffrn 1.601
_exptl_crystal_density_method 'not measured'
_exptl_crystal_description rod
_exptl_crystal_F_000 1104
_exptl_crystal_size_max 0.24
_exptl_crystal_size_mid 0.14
_exptl_crystal_size_min 0.1
_refine_diff_density_max 0.723
_refine_diff_density_min -0.766
_refine_diff_density_rms 0.114
_refine_ls_extinction_coef 0
_refine_ls_extinction_method none
_refine_ls_goodness_of_fit_ref 0.888
_refine_ls_hydrogen_treatment constr
_refine_ls_matrix_type full
_refine_ls_number_parameters 321
_refine_ls_number_reflns 6013
_refine_ls_number_restraints 84
_refine_ls_restrained_S_all 0.897
_refine_ls_R_factor_all 0.1889
_refine_ls_R_factor_gt 0.058
_refine_ls_shift/su_max 0
_refine_ls_shift/su_mean 0
_refine_ls_structure_factor_coef Fsqd
_refine_ls_weighting_details 'calc w=1/[\s^2^(Fo^2^)+(0.0682P)^2^] where P=(Fo^2^+2Fc^2^)/3'
_refine_ls_weighting_scheme calc
_refine_ls_wR_factor_gt 0.1149
_refine_ls_wR_factor_ref 0.1574
_reflns_number_gt 2334
_reflns_number_total 6013
_reflns_threshold_expression I>2\s(I)
_cod_data_source_file cg300353b_si_002.cif
_cod_data_source_block lv537
_cod_original_sg_symbol_Hall '-p 2yn'
_cod_original_sg_symbol_H-M P_1_21/n_1
_cod_database_code 4506258

loop_
_symmetry_equiv_pos_as_xyz
'x, y, z'
'-x+1/2, y+1/2, -z+1/2'
'-x, -y, -z'
'x-1/2, -y-1/2, z-1/2'

loop_
_atom_site_label
_atom_site_type_symbol
_atom_site_fract_x
_atom_site_fract_y
_atom_site_fract_z
_atom_site_U_iso_or_equiv
_atom_site_adp_type
_atom_site_occupancy
_atom_site_symmetry_multiplicity
_atom_site_calc_flag
_atom_site_refinement_flags
_atom_site_disorder_assembly
_atom_site_disorder_group
Cu1 Cu 0.31607(6) 0.37378(5) 0.41764(6) 0.0364(2) Uani 1 1 d . . .
Ni1 Ni 0.5 0.5 0.5 0.0312(3) Uani 1 2 d S . .
Ni2 Ni 0.32606(8) 0.46573(6) 0.62501(8) 0.0580(3) Uani 1 1 d . A .
O1 O 0.4430(3) 0.3731(3) 0.5345(3) 0.0384(10) Uani 1 1 d . A .
O2 O 0.3265(3) 0.4969(3) 0.4630(4) 0.0449(11) Uani 1 1 d . A .
O3 O 0.4661(4) 0.5360(3) 0.6457(3) 0.0432(11) Uani 1 1 d . . .
N1 N 0.3444(4) 0.2450(3) 0.3961(4) 0.0410(13) Uani 1 1 d . B .
N2 N 0.2117(18) 0.5556(14) 0.6381(17) 0.063(6) Uani 0.5 1 d P A 1
N2' N 0.1988(17) 0.5795(14) 0.5891(17) 0.051(5) Uani 0.5 1 d PU A 2
N3 N 0.3741(8) 0.4290(5) 0.7866(6) 0.092(3) Uani 1 1 d U . .
C1 C 0.4958(6) 0.2895(4) 0.5393(7) 0.067(2) Uani 1 1 d . . .
H1A H 0.5327 0.2768 0.615 0.081 Uiso 1 1 calc R B .
H1B H 0.5541 0.2891 0.4915 0.081 Uiso 1 1 calc R . .
C2 C 0.4066(7) 0.2190(5) 0.5013(7) 0.076(3) Uani 1 1 d . B .
H2A H 0.4431 0.1604 0.4953 0.091 Uiso 1 1 calc R . .
H2B H 0.3546 0.2135 0.5551 0.091 Uiso 1 1 calc R . .
C3 C 0.2414(6) 0.1904(5) 0.3739(7) 0.062(2) Uani 1 1 d . . .
H3A H 0.1973 0.2079 0.3036 0.094 Uiso 1 1 calc R B .
H3B H 0.1964 0.1996 0.4321 0.094 Uiso 1 1 calc R . .
H3C H 0.262 0.1272 0.3714 0.094 Uiso 1 1 calc R . .
C4 C 0.4038(8) 0.2346(6) 0.3049(8) 0.086(3) Uani 1 1 d . . .
H4A H 0.4656 0.2779 0.3111 0.129 Uiso 1 1 calc R B .
H4B H 0.3518 0.2449 0.2366 0.129 Uiso 1 1 calc R . .
H4C H 0.4345 0.1741 0.305 0.129 Uiso 1 1 calc R . .
C5 C 0.2389(16) 0.5638(16) 0.4485(16) 0.039(5) Uani 0.5 1 d PU A 1
H5A H 0.2749 0.6233 0.4523 0.047 Uiso 0.5 1 calc PR A 1
H5B H 0.1948 0.5571 0.3742 0.047 Uiso 0.5 1 calc PR A 1
C6 C 0.163(2) 0.5612(18) 0.525(2) 0.075(8) Uani 0.5 1 d PU A 1
H6A H 0.1127 0.5094 0.5069 0.09 Uiso 0.5 1 calc PR A 1
H6B H 0.116 0.6155 0.5144 0.09 Uiso 0.5 1 calc PR A 1
C7 C 0.114(2) 0.5327(17) 0.695(3) 0.096(9) Uani 0.5 1 d P A 1
H7A H 0.0594 0.5817 0.6858 0.144 Uiso 0.5 1 calc PR A 1
H7B H 0.1415 0.5236 0.7732 0.144 Uiso 0.5 1 calc PR A 1
H7C H 0.0778 0.478 0.6636 0.144 Uiso 0.5 1 calc PR A 1
C8 C 0.255(2) 0.6392(13) 0.6737(19) 0.083(7) Uani 0.5 1 d PU A 1
H8A H 0.2717 0.6399 0.7536 0.124 Uiso 0.5 1 calc PR A 1
H8B H 0.1988 0.6854 0.6485 0.124 Uiso 0.5 1 calc PR A 1
H8C H 0.3238 0.6508 0.6437 0.124 Uiso 0.5 1 calc PR A 1
C5' C 0.2603(16) 0.5679(14) 0.4053(16) 0.031(4) Uani 0.5 1 d P A 2
H5'1 H 0.2355 0.5525 0.3275 0.037 Uiso 0.5 1 calc PR A 2
H5'2 H 0.3028 0.6247 0.4102 0.037 Uiso 0.5 1 calc PR A 2
C6' C 0.1599(17) 0.5732(13) 0.4673(15) 0.044(5) Uani 0.5 1 d PU A 2
H6'1 H 0.1136 0.6261 0.4422 0.053 Uiso 0.5 1 calc PR A 2
H6'2 H 0.1122 0.5195 0.4509 0.053 Uiso 0.5 1 calc PR A 2
C7' C 0.0988(19) 0.5713(14) 0.6427(19) 0.060(6) Uani 0.5 1 d P A 2
H7'1 H 0.0662 0.5117 0.6292 0.09 Uiso 0.5 1 calc PR A 2
H7'2 H 0.043 0.6163 0.613 0.09 Uiso 0.5 1 calc PR A 2
H7'3 H 0.1207 0.5806 0.7215 0.09 Uiso 0.5 1 calc PR A 2
C8' C 0.2520(18) 0.6672(12) 0.6129(15) 0.054(5) Uani 0.5 1 d PU A 2
H8'1 H 0.2019 0.7139 0.5775 0.081 Uiso 0.5 1 calc PR A 2
H8'2 H 0.3236 0.6691 0.585 0.081 Uiso 0.5 1 calc PR A 2
H8'3 H 0.266 0.6771 0.692 0.081 Uiso 0.5 1 calc PR A 2
C9 C 0.5366(7) 0.5118(6) 0.7440(6) 0.071(3) Uani 1 1 d . B .
H9A H 0.5876 0.5621 0.7693 0.085 Uiso 1 1 calc R . .
H9B H 0.5835 0.4601 0.7304 0.085 Uiso 1 1 calc R . .
C10 C 0.4712(9) 0.4890(6) 0.8290(7) 0.099(3) Uani 1 1 d U B .
H10A H 0.4422 0.5443 0.8581 0.119 Uiso 1 1 calc R . .
H10B H 0.5206 0.4589 0.8898 0.119 Uiso 1 1 calc R . .
C11 C 0.4259(10) 0.3357(7) 0.7879(8) 0.112(4) Uani 1 1 d U B .
H11A H 0.3661 0.2915 0.7675 0.169 Uiso 1 1 calc R . .
H11B H 0.4661 0.3224 0.8615 0.169 Uiso 1 1 calc R . .
H11C H 0.4788 0.3333 0.7358 0.169 Uiso 1 1 calc R . .
C12 C 0.2971(12) 0.4283(10) 0.8618(10) 0.164(6) Uani 1 1 d U B .
H12A H 0.2671 0.4885 0.868 0.246 Uiso 1 1 calc R . .
H12B H 0.3359 0.4086 0.9335 0.246 Uiso 1 1 calc R . .
H12C H 0.235 0.3872 0.8359 0.246 Uiso 1 1 calc R . .
N20 N 0.185(2) 0.386(3) 0.308(3) 0.039(6) Uani 0.5 1 d PU B 1
C20 C 0.1372(14) 0.4198(14) 0.2312(19) 0.036(5) Uani 0.5 1 d PU B 1
S20 S 0.0661(5) 0.4640(4) 0.1277(4) 0.0704(15) Uani 0.5 1 d P B 1
N20' N 0.211(2) 0.384(2) 0.285(3) 0.043(6) Uani 0.5 1 d PU B 2
C20' C 0.1735(15) 0.4109(15) 0.1991(16) 0.042(5) Uani 0.5 1 d PU B 2
S20' S 0.1236(5) 0.4500(4) 0.0802(5) 0.0822(19) Uani 0.5 1 d P B 2
N30 N 0.2096(6) 0.3706(5) 0.5901(6) 0.081(2) Uani 1 1 d . . .
C30 C 0.1437(7) 0.3150(5) 0.5892(6) 0.056(2) Uani 1 1 d . B .
S30 S 0.05026(17) 0.23704(13) 0.58707(18) 0.0608(6) Uani 1 1 d . . .

loop_
_atom_site_aniso_label
_atom_site_aniso_U_11
_atom_site_aniso_U_22
_atom_site_aniso_U_33
_atom_site_aniso_U_23
_atom_site_aniso_U_13
_atom_site_aniso_U_12
Cu1 0.0290(4) 0.0334(4) 0.0427(5) -0.0028(4) -0.0064(3) -0.0030(3)
Ni1 0.0251(6) 0.0275(5) 0.0357(7) -0.0010(5) -0.0106(5) 0.0003(5)
Ni2 0.0549(6) 0.0546(6) 0.0689(7) -0.0275(5) 0.0230(5) -0.0243(5)
O1 0.043(2) 0.028(2) 0.037(2) 0.0069(19) -0.0152(19) -0.002(2)
O2 0.028(2) 0.034(2) 0.065(3) -0.006(2) -0.015(2) 0.0036(19)
O3 0.042(3) 0.042(2) 0.041(3) -0.007(2) -0.004(2) -0.013(2)
N1 0.034(3) 0.036(3) 0.051(4) -0.008(3) 0.000(3) -0.002(2)
N2 0.045(11) 0.066(13) 0.078(16) -0.021(11) 0.010(11) 0.009(8)
N2' 0.034(8) 0.057(11) 0.051(12) -0.023(9) -0.023(9) 0.007(7)
N3 0.135(7) 0.089(5) 0.061(5) -0.027(4) 0.042(5) -0.063(5)
C1 0.058(5) 0.039(4) 0.091(6) -0.002(4) -0.030(5) 0.005(4)
C2 0.087(6) 0.033(4) 0.093(7) -0.006(4) -0.029(5) 0.009(4)
C3 0.056(5) 0.049(5) 0.084(6) -0.015(4) 0.017(4) -0.023(4)
C4 0.081(7) 0.079(6) 0.108(8) -0.037(6) 0.045(6) -0.012(5)
C5 0.020(10) 0.047(9) 0.046(13) 0.000(9) -0.009(8) 0.003(8)
C6 0.066(13) 0.071(12) 0.082(16) -0.002(13) -0.003(14) 0.031(10)
C7 0.063(14) 0.077(19) 0.15(3) -0.018(16) 0.041(19) -0.001(14)
C8 0.058(10) 0.059(12) 0.128(16) -0.042(12) 0.002(12) 0.003(10)
C5' 0.024(8) 0.024(7) 0.047(13) 0.001(8) 0.013(8) -0.006(6)
C6' 0.031(8) 0.042(9) 0.052(11) -0.012(8) -0.014(8) 0.002(7)
C7' 0.042(11) 0.064(15) 0.083(18) -0.006(10) 0.037(11) -0.012(10)
C8' 0.044(9) 0.040(9) 0.079(12) -0.009(8) 0.012(9) 0.001(7)
C9 0.091(6) 0.076(6) 0.038(5) 0.000(4) -0.009(4) -0.040(5)
C10 0.137(8) 0.094(7) 0.066(6) 0.003(5) 0.017(6) -0.053(6)
C11 0.175(10) 0.093(7) 0.060(6) 0.019(5) -0.008(6) -0.059(7)
C12 0.171(11) 0.219(12) 0.118(9) -0.015(9) 0.069(9) -0.070(9)
N20 0.020(10) 0.051(9) 0.046(12) -0.013(9) 0.003(8) -0.011(8)
C20 0.024(9) 0.031(8) 0.054(12) -0.008(8) 0.007(8) -0.007(7)
S20 0.073(4) 0.066(3) 0.059(4) 0.013(3) -0.028(3) -0.007(3)
N20' 0.021(11) 0.047(9) 0.054(14) 0.011(10) -0.011(9) 0.000(9)
C20' 0.017(8) 0.048(9) 0.056(12) 0.001(9) -0.009(8) -0.001(7)
S20' 0.079(4) 0.082(4) 0.070(4) 0.025(3) -0.032(3) -0.036(3)
N30 0.076(5) 0.077(5) 0.095(6) -0.039(4) 0.028(4) -0.038(4)
C30 0.060(5) 0.051(5) 0.064(5) -0.017(4) 0.027(4) -0.004(4)
S30 0.0514(12) 0.0626(12) 0.0730(15) -0.0028(11) 0.0236(11) -0.0171(10)

loop_
_atom_type_symbol
_atom_type_description
_atom_type_scat_dispersion_real
_atom_type_scat_dispersion_imag
_atom_type_scat_source
C C 0.0033 0.0016 'International Tables Vol C Tables 4.2.6.8 and 6.1.1.4'
H H 0 0 'International Tables Vol C Tables 4.2.6.8 and 6.1.1.4'
Cu Cu 0.3201 1.2651 'International Tables Vol C Tables 4.2.6.8 and 6.1.1.4'
N N 0.0061 0.0033 'International Tables Vol C Tables 4.2.6.8 and 6.1.1.4'
Ni Ni 0.3393 1.1124 'International Tables Vol C Tables 4.2.6.8 and 6.1.1.4'
O O 0.0106 0.006 'International Tables Vol C Tables 4.2.6.8 and 6.1.1.4'
S S 0.1246 0.1234 'International Tables Vol C Tables 4.2.6.8 and 6.1.1.4'

loop_
_geom_angle_atom_site_label_1
_geom_angle_atom_site_label_2
_geom_angle_atom_site_label_3
_geom_angle
_geom_angle_site_symmetry_1
_geom_angle_site_symmetry_3
N20' Cu1 O1 168.7(8) . .
N20 Cu1 O1 173.9(10) . .
N20' Cu1 O2 100.2(11) . .
N20 Cu1 O2 97.1(11) . .
O1 Cu1 O2 77.28(17) . .
N20' Cu1 N1 93.8(11) . .
N20 Cu1 N1 97.8(11) . .
O1 Cu1 N1 87.90(19) . .
O2 Cu1 N1 164.91(19) . .
O3 Ni1 O3 180.0000(10) 3_666 .
O3 Ni1 O2 81.83(17) 3_666 3_666
O3 Ni1 O2 98.17(17) . 3_666
O3 Ni1 O2 98.17(17) 3_666 .
O3 Ni1 O2 81.83(17) . .
O2 Ni1 O2 180.00(5) 3_666 .
O3 Ni1 O1 93.56(16) 3_666 .
O3 Ni1 O1 86.44(16) . .
O2 Ni1 O1 109.18(16) 3_666 .
O2 Ni1 O1 70.82(16) . .
O3 Ni1 O1 86.44(16) 3_666 3_666
O3 Ni1 O1 93.56(16) . 3_666
O2 Ni1 O1 70.82(16) 3_666 3_666
O2 Ni1 O1 109.18(16) . 3_666
O1 Ni1 O1 180.0000(10) . 3_666
N2 Ni2 O3 102.7(7) . .
N2 Ni2 N30 91.8(7) . .
O3 Ni2 N30 165.1(2) . .
N2 Ni2 O2 92.3(6) . .
O3 Ni2 O2 82.34(17) . .
N30 Ni2 O2 93.7(2) . .
N2 Ni2 N3 101.0(7) . .
O3 Ni2 N3 85.4(2) . .
N30 Ni2 N3 95.4(3) . .
O2 Ni2 N3 163.6(3) . .
N2 Ni2 N2' 16.8(9) . .
O3 Ni2 N2' 99.1(6) . .
N30 Ni2 N2' 93.8(6) . .
O2 Ni2 N2' 75.5(6) . .
N3 Ni2 N2' 117.3(6) . .
N2 Ni2 O1 156.9(6) . .
O3 Ni2 O1 79.32(16) . .
N30 Ni2 O1 86.0(2) . .
O2 Ni2 O1 65.02(15) . .
N3 Ni2 O1 102.0(3) . .
N2' Ni2 O1 140.4(6) . .
C1 O1 Cu1 109.6(4) . .
C1 O1 Ni1 131.3(4) . .
Cu1 O1 Ni1 94.98(16) . .
C1 O1 Ni2 143.1(5) . .
Cu1 O1 Ni2 83.98(15) . .
Ni1 O1 Ni2 78.75(13) . .
C5 O2 Cu1 128.1(9) . .
C5' O2 Cu1 123.7(9) . .
C5 O2 Ni1 134.7(9) . .
C5' O2 Ni1 123.3(8) . .
Cu1 O2 Ni1 95.83(17) . .
C5 O2 Ni2 99.2(8) . .
C5' O2 Ni2 124.0(7) . .
Cu1 O2 Ni2 93.26(19) . .
Ni1 O2 Ni2 87.27(16) . .
C9 O3 Ni2 110.8(4) . .
C9 O3 Ni1 122.0(5) . .
Ni2 O3 Ni1 91.99(17) . .
C4 N1 C2 115.4(7) . .
C4 N1 C3 107.7(6) . .
C2 N1 C3 108.2(6) . .
C4 N1 Cu1 109.2(5) . .
C2 N1 Cu1 102.4(4) . .
C3 N1 Cu1 114.0(4) . .
C8 N2 C6 109(2) . .
C8 N2 C7 109(2) . .
C6 N2 C7 105(2) . .
C8 N2 Ni2 114.5(16) . .
C6 N2 Ni2 97.9(15) . .
C7 N2 Ni2 119.8(15) . .
C8' N2' C7' 110.1(19) . .
C8' N2' C6' 108.1(17) . .
C7' N2' C6' 107.7(17) . .
C8' N2' Ni2 111.9(13) . .
C7' N2' Ni2 114.9(14) . .
C6' N2' Ni2 103.7(14) . .
C12 N3 C10 109.2(8) . .
C12 N3 C11 107.2(9) . .
C10 N3 C11 104.6(9) . .
C12 N3 Ni2 122.1(9) . .
C10 N3 Ni2 105.0(5) . .
C11 N3 Ni2 107.6(5) . .
O1 C1 C2 108.4(6) . .
O1 C1 H1A 110 . .
C2 C1 H1A 110 . .
O1 C1 H1B 110 . .
C2 C1 H1B 110 . .
H1A C1 H1B 108.4 . .
N1 C2 C1 109.0(6) . .
N1 C2 H2A 109.9 . .
C1 C2 H2A 109.9 . .
N1 C2 H2B 109.9 . .
C1 C2 H2B 109.9 . .
H2A C2 H2B 108.3 . .
N1 C3 H3A 109.5 . .
N1 C3 H3B 109.5 . .
H3A C3 H3B 109.5 . .
N1 C3 H3C 109.5 . .
H3A C3 H3C 109.5 . .
H3B C3 H3C 109.5 . .
N1 C4 H4A 109.5 . .
N1 C4 H4B 109.5 . .
H4A C4 H4B 109.5 . .
N1 C4 H4C 109.5 . .
H4A C4 H4C 109.5 . .
H4B C4 H4C 109.5 . .
C6 C5 O2 115.7(17) . .
C6 C5 H5A 108.4 . .
O2 C5 H5A 108.4 . .
C6 C5 H5B 108.4 . .
O2 C5 H5B 108.4 . .
H5A C5 H5B 107.4 . .
C5 C6 N2 117(2) . .
C5 C6 H6A 108 . .
N2 C6 H6A 108 . .
C5 C6 H6B 108 . .
N2 C6 H6B 108 . .
H6A C6 H6B 107.3 . .
O2 C5' C6' 101.8(13) . .
O2 C5' H5'1 111.4 . .
C6' C5' H5'1 111.4 . .
O2 C5' H5'2 111.4 . .
C6' C5' H5'2 111.4 . .
H5'1 C5' H5'2 109.3 . .
N2' C6' C5' 111.4(16) . .
N2' C6' H6'1 109.4 . .
C5' C6' H6'1 109.4 . .
N2' C6' H6'2 109.4 . .
C5' C6' H6'2 109.4 . .
H6'1 C6' H6'2 108 . .
N2' C7' H7'1 109.5 . .
N2' C7' H7'2 109.5 . .
H7'1 C7' H7'2 109.5 . .
N2' C7' H7'3 109.5 . .
H7'1 C7' H7'3 109.5 . .
H7'2 C7' H7'3 109.5 . .
N2' C8' H8'1 109.5 . .
N2' C8' H8'2 109.5 . .
H8'1 C8' H8'2 109.5 . .
N2' C8' H8'3 109.5 . .
H8'1 C8' H8'3 109.5 . .
H8'2 C8' H8'3 109.5 . .
O3 C9 C10 111.5(8) . .
O3 C9 H9A 109.3 . .
C10 C9 H9A 109.3 . .
O3 C9 H9B 109.3 . .
C10 C9 H9B 109.3 . .
H9A C9 H9B 108 . .
C9 C10 N3 111.7(7) . .
C9 C10 H10A 109.3 . .
N3 C10 H10A 109.3 . .
C9 C10 H10B 109.3 . .
N3 C10 H10B 109.3 . .
H10A C10 H10B 107.9 . .
N3 C11 H11A 109.5 . .
N3 C11 H11B 109.5 . .
H11A C11 H11B 109.5 . .
N3 C11 H11C 109.5 . .
H11A C11 H11C 109.5 . .
H11B C11 H11C 109.5 . .
N3 C12 H12A 109.5 . .
N3 C12 H12B 109.5 . .
H12A C12 H12B 109.5 . .
N3 C12 H12C 109.5 . .
H12A C12 H12C 109.5 . .
H12B C12 H12C 109.5 . .
C20 N20 Cu1 151(3) . .
N20 C20 S20 177(2) . .
C20' N20' Cu1 157(3) . .
N20' C20' S20' 179(3) . .
C30 N30 Ni2 168.2(7) . .
N30 C30 S30 179.5(10) . .

loop_
_geom_bond_atom_site_label_1
_geom_bond_atom_site_label_2
_geom_bond_distance
_geom_bond_site_symmetry_2
Cu1 N20' 1.91(3) .
Cu1 N20 1.92(3) .
Cu1 O1 1.926(4) .
Cu1 O2 1.928(4) .
Cu1 N1 1.986(5) .
Ni1 O3 1.992(4) 3_666
Ni1 O3 1.992(4) .
Ni1 O2 2.063(4) 3_666
Ni1 O2 2.063(4) .
Ni1 O1 2.091(4) .
Ni1 O1 2.091(4) 3_666
Ni2 N2 1.95(2) .
Ni2 O3 1.968(4) .
Ni2 N30 1.996(6) .
Ni2 O2 2.065(5) .
Ni2 N3 2.068(8) .
Ni2 N2' 2.286(19) .
Ni2 O1 2.385(4) .
O1 C1 1.401(7) .
O2 C5 1.44(2) .
O2 C5' 1.45(2) .
O3 C9 1.415(8) .
N1 C4 1.442(9) .
N1 C2 1.448(9) .
N1 C3 1.474(8) .
N2 C8 1.40(3) .
N2 C6 1.43(3) .
N2 C7 1.51(3) .
N2' C8' 1.47(3) .
N2' C7' 1.47(3) .
N2' C6' 1.51(2) .
N3 C12 1.419(13) .
N3 C10 1.500(11) .
N3 C11 1.531(12) .
C1 C2 1.526(10) .
C1 H1A 0.99 .
C1 H1B 0.99 .
C2 H2A 0.99 .
C2 H2B 0.99 .
C3 H3A 0.98 .
C3 H3B 0.98 .
C3 H3C 0.98 .
C4 H4A 0.98 .
C4 H4B 0.98 .
C4 H4C 0.98 .
C5 C6 1.42(3) .
C5 H5A 0.99 .
C5 H5B 0.99 .
C6 H6A 0.99 .
C6 H6B 0.99 .
C7 H7A 0.98 .
C7 H7B 0.98 .
C7 H7C 0.98 .
C8 H8A 0.98 .
C8 H8B 0.98 .
C8 H8C 0.98 .
C5' C6' 1.54(3) .
C5' H5'1 0.99 .
C5' H5'2 0.99 .
C6' H6'1 0.99 .
C6' H6'2 0.99 .
C7' H7'1 0.98 .
C7' H7'2 0.98 .
C7' H7'3 0.98 .
C8' H8'1 0.98 .
C8' H8'2 0.98 .
C8' H8'3 0.98 .
C9 C10 1.457(11) .
C9 H9A 0.99 .
C9 H9B 0.99 .
C10 H10A 0.99 .
C10 H10B 0.99 .
C11 H11A 0.98 .
C11 H11B 0.98 .
C11 H11C 0.98 .
C12 H12A 0.98 .
C12 H12B 0.98 .
C12 H12C 0.98 .
N20 C20 1.15(4) .
C20 S20 1.57(2) .
N20' C20' 1.16(3) .
C20' S20' 1.61(2) .
N30 C30 1.150(9) .
C30 S30 1.619(8) .
